data_1543144
loop_
_publ_author_name
'Rodrigues, Vinola Z.'
'Naveen, S.'
'Lokanath, N. K.'
'Suchetan, P. A.'

_publ_section_title
;
 4-Bromo-<i>N</i>-(4-bromophenyl)benzenesulfonamide
;
_journal_coeditor_code ZQ4006
_journal_issue 4
_journal_name_full IUCrData
_journal_page_first x160631
_journal_paper_doi 10.1107/S2414314616006313
_journal_volume 1
_journal_year 2016
_chemical_formula_iupac 'C12 H9 Br2 N O2 S'
_chemical_formula_moiety 'C12 H9 Br2 N O2 S'
_chemical_formula_sum 'C12 H9 Br2 N O2 S'
_chemical_formula_weight 391.08
_chemical_melting_point 413
_chemical_name_systematic
;
4-Bromo-<i>N</i>-(4-bromophenyl)benzenesulfonamide
;
_space_group_IT_number 14
_symmetry_cell_setting monoclinic
_symmetry_space_group_name_Hall '-P 2yn'
_symmetry_space_group_name_H-M 'P 1 21/n 1'
_atom_sites_solution_hydrogens geom
_atom_sites_solution_primary direct
_atom_sites_solution_secondary difmap
_audit_creation_method SHELXL-97
_cell_angle_alpha 90.00
_cell_angle_beta 91.076(2)
_cell_angle_gamma 90.00
_cell_formula_units_Z 4
_cell_length_a 5.0643(3)
_cell_length_b 12.8006(7)
_cell_length_c 20.5540(11)
_cell_measurement_reflns_used 167
_cell_measurement_temperature 296(2)
_cell_measurement_theta_max 64.5
_cell_measurement_theta_min 4.1
_cell_volume 1332.20(13)
_computing_cell_refinement
;
APEX2 and SAINT-Plus (Bruker, 2009)
;
_computing_data_collection
;
APEX2 (Bruker, 2009)
;
_computing_data_reduction
;
SAINT-Plus and XPREP (Bruker, 2009)
;
_computing_molecular_graphics
;
Mercury (Macrae <i>et al.</i>,  2008)
;
_computing_publication_material
;
SHELXL97 (Sheldrick, 2008)
;
_computing_structure_refinement
;
SHELXL97 (Sheldrick, 2008)
;
_computing_structure_solution
;
SHELXS97 (Sheldrick, 2008)
;
_diffrn_ambient_temperature 296(2)
_diffrn_detector_area_resol_mean 1
_diffrn_measured_fraction_theta_full 0.966
_diffrn_measured_fraction_theta_max 0.966
_diffrn_measurement_device_type 'Bruker APEXII'
_diffrn_measurement_method 'phi and \f scans'
_diffrn_radiation_monochromator graphite
_diffrn_radiation_source 'fine-focus sealed tube'
_diffrn_radiation_type CuK\a
_diffrn_radiation_wavelength 1.54178
_diffrn_reflns_av_R_equivalents 0.0496
_diffrn_reflns_av_sigmaI/netI 0.0441
_diffrn_reflns_limit_h_max 5
_diffrn_reflns_limit_h_min -5
_diffrn_reflns_limit_k_max 14
_diffrn_reflns_limit_k_min -14
_diffrn_reflns_limit_l_max 23
_diffrn_reflns_limit_l_min -23
_diffrn_reflns_number 9589
_diffrn_reflns_theta_full 64.46
_diffrn_reflns_theta_max 64.46
_diffrn_reflns_theta_min 4.07
_diffrn_standards_decay_% 0.1
_diffrn_standards_interval_count 1
_diffrn_standards_interval_time 1
_diffrn_standards_number 1
_exptl_absorpt_coefficient_mu 9.138
_exptl_absorpt_correction_T_max 0.2384
_exptl_absorpt_correction_T_min 0.1840
_exptl_absorpt_correction_type multi-scan
_exptl_absorpt_process_details
;
(SADABS; Bruker, 2009)
;
_exptl_crystal_colour colourless
_exptl_crystal_density_diffrn 1.950
_exptl_crystal_density_method 'not measured'
_exptl_crystal_description prism
_exptl_crystal_F_000 760
_exptl_crystal_size_max 0.28
_exptl_crystal_size_mid 0.27
_exptl_crystal_size_min 0.22
_refine_diff_density_max 1.154
_refine_diff_density_min -1.261
_refine_ls_extinction_method none
_refine_ls_goodness_of_fit_ref 1.156
_refine_ls_hydrogen_treatment mixed
_refine_ls_matrix_type full
_refine_ls_number_parameters 167
_refine_ls_number_reflns 2142
_refine_ls_number_restraints 1
_refine_ls_restrained_S_all 1.156
_refine_ls_R_factor_all 0.0619
_refine_ls_R_factor_gt 0.0613
_refine_ls_shift/su_max 0.000
_refine_ls_shift/su_mean 0.000
_refine_ls_structure_factor_coef Fsqd
_refine_ls_weighting_details 'calc w=1/[\s^2^(Fo^2^)+(0.1331P)^2^+1.7178P] where P=(Fo^2^+2Fc^2^)/3'
_refine_ls_weighting_scheme calc
_refine_ls_wR_factor_gt 0.1797
_refine_ls_wR_factor_ref 0.1811
_reflns_number_gt 2092
_reflns_number_total 2142
_reflns_threshold_expression >2\s(I)
_cod_data_source_file zq4006sup1.cif
_cod_data_source_block I
_cod_original_sg_symbol_H-M 'P 21/n'
_cod_database_code 1543144

loop_
_symmetry_equiv_pos_as_xyz
'x, y, z'
'-x+1/2, y+1/2, -z+1/2'
'-x, -y, -z'
'x-1/2, -y-1/2, z-1/2'

loop_
_atom_site_type_symbol
_atom_site_label
_atom_site_fract_x
_atom_site_fract_y
_atom_site_fract_z
_atom_site_U_iso_or_equiv
_atom_site_adp_type
_atom_site_calc_flag
_atom_site_refinement_flags
_atom_site_occupancy
_atom_site_symmetry_multiplicity
C C1 0.5612(9) 0.6558(3) 0.1853(2) 0.0144(9) Uani d . 1 1
C C2 0.6912(9) 0.5603(4) 0.1886(2) 0.0212(10) Uani d . 1 1
H H2 0.8316 0.5506 0.2178 0.025 Uiso calc R 1 1
C C3 0.6100(11) 0.4798(4) 0.1481(3) 0.0246(11) Uani d . 1 1
H H3 0.6959 0.4157 0.1497 0.030 Uiso calc R 1 1
C C4 0.3999(10) 0.4956(3) 0.1053(2) 0.0195(10) Uani d . 1 1
C C5 0.2722(10) 0.5905(4) 0.1016(2) 0.0225(10) Uani d . 1 1
H H5 0.1330 0.5999 0.0720 0.027 Uiso calc R 1 1
C C6 0.3507(10) 0.6715(4) 0.1418(2) 0.0174(10) Uani d . 1 1
H H6 0.2646 0.7356 0.1398 0.021 Uiso calc R 1 1
C C7 0.5220(8) 0.6491(3) 0.3422(2) 0.0122(9) Uani d . 1 1
C C8 0.3527(9) 0.5641(4) 0.3350(3) 0.0227(10) Uani d . 1 1
H H8 0.2089 0.5684 0.3063 0.027 Uiso calc R 1 1
C C9 0.3960(10) 0.4734(4) 0.3701(3) 0.0218(10) Uani d . 1 1
H H9 0.2810 0.4172 0.3655 0.026 Uiso calc R 1 1
C C10 0.6108(9) 0.4672(3) 0.4119(2) 0.0187(10) Uani d . 1 1
C C11 0.7797(10) 0.5524(4) 0.4209(2) 0.0230(10) Uani d . 1 1
H H11 0.9224 0.5483 0.4500 0.028 Uiso calc R 1 1
C C12 0.7313(10) 0.6431(4) 0.3860(2) 0.0201(10) Uani d . 1 1
H H12 0.8412 0.7006 0.3921 0.024 Uiso calc R 1 1
N N1 0.4784(7) 0.7427(3) 0.30503(18) 0.0142(8) Uani d D 1 1
O O1 0.5684(6) 0.8555(2) 0.21164(16) 0.0192(7) Uani d . 1 1
O O2 0.9253(6) 0.7423(2) 0.25806(16) 0.0189(7) Uani d . 1 1
S S1 0.65243(19) 0.75847(8) 0.23895(5) 0.0125(4) Uani d . 1 1
Br Br1 0.28679(13) 0.38445(4) 0.05096(3) 0.0339(3) Uani d . 1 1
Br Br2 0.68273(11) 0.34108(4) 0.45686(2) 0.0271(3) Uani d . 1 1
H H1 0.312(4) 0.751(4) 0.290(2) 0.010(12) Uiso d D 1 1

loop_
_atom_site_aniso_label
_atom_site_aniso_U_11
_atom_site_aniso_U_22
_atom_site_aniso_U_33
_atom_site_aniso_U_12
_atom_site_aniso_U_13
_atom_site_aniso_U_23
C1 0.015(2) 0.013(2) 0.016(2) -0.0018(16) 0.0027(17) 0.0005(16)
C2 0.023(2) 0.021(2) 0.019(2) 0.0029(19) -0.0061(18) -0.0004(19)
C3 0.035(3) 0.017(2) 0.022(3) 0.0076(19) -0.002(2) -0.0035(19)
C4 0.033(3) 0.015(2) 0.011(2) -0.0025(19) -0.0005(18) -0.0009(17)
C5 0.031(3) 0.019(2) 0.018(3) 0.0024(19) -0.0083(19) 0.0000(19)
C6 0.024(2) 0.016(2) 0.012(2) 0.0034(17) -0.0042(18) -0.0014(16)
C7 0.010(2) 0.014(2) 0.013(2) 0.0003(16) 0.0024(17) -0.0034(16)
C8 0.019(2) 0.017(2) 0.032(3) -0.0026(18) -0.0089(19) 0.0001(19)
C9 0.026(2) 0.013(2) 0.026(3) -0.0046(18) -0.0082(19) -0.0004(18)
C10 0.023(2) 0.014(2) 0.019(2) 0.0010(17) 0.0021(18) -0.0022(17)
C11 0.026(2) 0.025(2) 0.018(2) -0.0054(19) -0.0073(19) 0.0050(19)
C12 0.028(3) 0.020(2) 0.012(2) -0.0113(19) -0.0055(19) 0.0026(18)
N1 0.0108(18) 0.0145(17) 0.017(2) 0.0023(13) -0.0016(15) -0.0013(15)
O1 0.0214(17) 0.0144(15) 0.0215(18) -0.0005(12) -0.0043(13) 0.0010(13)
O2 0.0117(15) 0.0205(15) 0.0245(18) -0.0008(11) -0.0030(12) -0.0001(13)
S1 0.0116(6) 0.0123(6) 0.0135(6) -0.0008(3) -0.0022(4) 0.0006(4)
Br1 0.0600(5) 0.0180(5) 0.0234(5) 0.0004(2) -0.0122(3) -0.00819(19)
Br2 0.0410(5) 0.0172(5) 0.0228(4) 0.00183(18) -0.0048(3) 0.00593(18)

loop_
_atom_type_symbol
_atom_type_description
_atom_type_scat_dispersion_real
_atom_type_scat_dispersion_imag
_atom_type_scat_source
C C 0.0181 0.0091 'International Tables Vol C Tables 4.2.6.8 and 6.1.1.4'
H H 0.0000 0.0000 'International Tables Vol C Tables 4.2.6.8 and 6.1.1.4'
N N 0.0311 0.0180 'International Tables Vol C Tables 4.2.6.8 and 6.1.1.4'
O O 0.0492 0.0322 'International Tables Vol C Tables 4.2.6.8 and 6.1.1.4'
S S 0.3331 0.5567 'International Tables Vol C Tables 4.2.6.8 and 6.1.1.4'
Br Br -0.6763 1.2805 'International Tables Vol C Tables 4.2.6.8 and 6.1.1.4'

loop_
_geom_angle_atom_site_label_1
_geom_angle_atom_site_label_2
_geom_angle_atom_site_label_3
_geom_angle
C2 C1 C6 121.0(4)
C2 C1 S1 120.3(4)
C6 C1 S1 118.7(3)
C3 C2 C1 119.4(4)
C3 C2 H2 120.3
C1 C2 H2 120.3
C2 C3 C4 119.4(4)
C2 C3 H3 120.3
C4 C3 H3 120.3
C5 C4 C3 121.3(4)
C5 C4 Br1 119.6(4)
C3 C4 Br1 119.2(4)
C4 C5 C6 120.0(5)
C4 C5 H5 120.0
C6 C5 H5 120.0
C5 C6 C1 118.9(4)
C5 C6 H6 120.5
C1 C6 H6 120.5
C12 C7 C8 119.3(4)
C12 C7 N1 120.2(4)
C8 C7 N1 120.5(4)
C9 C8 C7 120.7(4)
C9 C8 H8 119.7
C7 C8 H8 119.7
C10 C9 C8 119.4(4)
C10 C9 H9 120.3
C8 C9 H9 120.3
C9 C10 C11 120.9(4)
C9 C10 Br2 119.8(3)
C11 C10 Br2 119.3(4)
C12 C11 C10 118.9(5)
C12 C11 H11 120.5
C10 C11 H11 120.5
C7 C12 C11 120.8(4)
C7 C12 H12 119.6
C11 C12 H12 119.6
C7 N1 S1 117.5(3)
C7 N1 H1 114(3)
S1 N1 H1 103(3)
O1 S1 O2 120.63(19)
O1 S1 N1 105.77(19)
O2 S1 N1 106.41(19)
O1 S1 C1 109.2(2)
O2 S1 C1 107.4(2)
N1 S1 C1 106.58(19)

loop_
_geom_bond_atom_site_label_1
_geom_bond_atom_site_label_2
_geom_bond_distance
C1 C2 1.389(7)
C1 C6 1.393(7)
C1 S1 1.772(4)
C2 C3 1.381(7)
C2 H2 0.9300
C3 C4 1.382(7)
C3 H3 0.9300
C4 C5 1.377(7)
C4 Br1 1.892(5)
C5 C6 1.380(7)
C5 H5 0.9300
C6 H6 0.9300
C7 C12 1.380(7)
C7 C8 1.391(6)
C7 N1 1.435(6)
C8 C9 1.382(7)
C8 H8 0.9300
C9 C10 1.375(7)
C9 H9 0.9300
C10 C11 1.396(7)
C10 Br2 1.892(5)
C11 C12 1.385(7)
C11 H11 0.9300
C12 H12 0.9300
N1 S1 1.646(4)
N1 H1 0.895(10)
O1 S1 1.425(3)
O2 S1 1.445(3)

loop_
_geom_hbond_atom_site_label_D
_geom_hbond_atom_site_label_H
_geom_hbond_atom_site_label_A
_geom_hbond_site_symmetry_A
_geom_hbond_distance_DH
_geom_hbond_distance_HA
_geom_hbond_distance_DA
_geom_hbond_angle_DHA
N1 H1 O2 1_455 0.90(3) 2.06(2) 2.945(5) 170(5)
C9 H9 O1 2_545 0.93 2.48 3.238(6) 138

loop_
_geom_torsion_atom_site_label_1
_geom_torsion_atom_site_label_2
_geom_torsion_atom_site_label_3
_geom_torsion_atom_site_label_4
_geom_torsion
C6 C1 C2 C3 -0.1(7)
S1 C1 C2 C3 177.3(4)
C1 C2 C3 C4 -0.4(7)
C2 C3 C4 C5 0.9(8)
C2 C3 C4 Br1 -179.1(4)
C3 C4 C5 C6 -1.0(8)
Br1 C4 C5 C6 179.0(4)
C4 C5 C6 C1 0.5(7)
C2 C1 C6 C5 0.0(7)
S1 C1 C6 C5 -177.5(4)
C12 C7 C8 C9 -1.5(7)
N1 C7 C8 C9 179.2(4)
C7 C8 C9 C10 -0.8(8)
C8 C9 C10 C11 2.3(8)
C8 C9 C10 Br2 -176.8(4)
C9 C10 C11 C12 -1.4(7)
Br2 C10 C11 C12 177.6(4)
C8 C7 C12 C11 2.3(7)
N1 C7 C12 C11 -178.4(4)
C10 C11 C12 C7 -0.9(7)
C12 C7 N1 S1 82.2(5)
C8 C7 N1 S1 -98.5(4)
C7 N1 S1 O1 179.3(3)
C7 N1 S1 O2 -51.3(4)
C7 N1 S1 C1 63.2(4)
C2 C1 S1 O1 158.4(4)
C6 C1 S1 O1 -24.1(4)
C2 C1 S1 O2 25.9(4)
C6 C1 S1 O2 -156.6(4)
C2 C1 S1 N1 -87.8(4)
C6 C1 S1 N1 89.7(4)

_cod_database_fobs_code 1543144
